data_2000490
loop_
_publ_author_name
'Schaefer, W. P.'
'Krotz, A. H.'
'Kuo, L. Y.'
'Shields, T. P.'
'Barton, J. K.'

_publ_section_title
;
 Metallointercalators: structure of
 <i>rac</i>-bis(ethylenediamine)(9,10-phenanthrenequinone
 diimine)rhodium(III) tribromide trihydrate
;
_journal_issue 11
_journal_name_full 'Acta Crystallographica Section C'
_journal_page_first 2071
_journal_page_last 2073
_journal_paper_doi 10.1107/S0108270192006917
_journal_volume 48
_journal_year 1992
_chemical_formula_moiety 'C18 H26 Br3 N6 Rh1,3(H2 O1)'
_chemical_formula_sum 'C18 H32 Br3 N6 O3 Rh'
_chemical_formula_weight 723.11
_symmetry_cell_setting monoclinic
_symmetry_space_group_name_Hall '-P 2ybc'
_symmetry_space_group_name_H-M 'P 1 21/c 1'
_atom_type_scat_source IntTabIV
_cell_angle_alpha 90.
_cell_angle_beta 103.59(4)
_cell_angle_gamma 90
_cell_formula_units_Z 4
_cell_length_a 19.975(7)
_cell_length_b 8.377(3)
_cell_length_c 16.234(6)
_cell_measurement_reflns_used 24
_cell_measurement_temperature 294
_cell_measurement_theta_max 8.4
_cell_measurement_theta_min 3.1
_cell_volume 2640.4(17)
_diffrn_measurement_device 'Enraf-Nonius CAD-4'
_diffrn_measurement_method \w
_diffrn_radiation_type MoK\a
_diffrn_radiation_wavelength 0.71073
_diffrn_reflns_av_R_equivalents '0.080 for 1511 duplicates'
_diffrn_reflns_limit_h_max 19
_diffrn_reflns_limit_h_min 0
_diffrn_reflns_limit_k_max 8
_diffrn_reflns_limit_k_min -8
_diffrn_reflns_limit_l_max 15
_diffrn_reflns_limit_l_min -15
_diffrn_reflns_number 5284
_diffrn_reflns_theta_max 20
_diffrn_standards_decay_% 'within counting statistics'
_diffrn_standards_interval_time 150
_diffrn_standards_number 3
_exptl_absorpt_coefficient_mu 5.16
_exptl_absorpt_correction_T_max 1.00
_exptl_absorpt_correction_T_min 0.861
_exptl_absorpt_correction_type empirical
_exptl_crystal_colour Orange-red
_exptl_crystal_density_diffrn 1.82
_exptl_crystal_description Lath
_exptl_crystal_size_max 0.20
_exptl_crystal_size_mid 0.08
_exptl_crystal_size_min 0.04
_refine_diff_density_max 1.44
_refine_diff_density_min -1.64
_refine_ls_goodness_of_fit_obs 1.16
_refine_ls_hydrogen_treatment noref
_refine_ls_number_parameters 200
_refine_ls_number_reflns 2451
_refine_ls_R_factor_obs
; 0.116 for 2059 reflections with F~o~^2^>0, 0.052 for 1077
reflections with F~o~^2^>3\s(F~o~)^2^
;
_refine_ls_shift/esd_max 0.01
_refine_ls_structure_factor_coef Fsqd
_refine_ls_weighting_details 'w = 1/[\s^2^(F~o~^2^)]'
_refine_ls_weighting_scheme calc
_refine_ls_wR_factor_obs '0.015  '
_reflns_number_observed 2451
_reflns_number_total 2451
_cod_data_source_file hh1011.cif
_cod_data_source_block hh1011a
_cod_depositor_comments
;
 Marking attached hydrogen atoms.

 Antanas Vaitkus,
 2017-01-19

 Adding the _atom_site_type_symbol data item.

 Antanas Vaitkus,
 2017-01-19

The following automatic conversions were performed:

'_refine_ls_weighting_scheme' value '1/[\s^2^(F~o~^2^)]' was changed
to 'calc'. New tag '_refine_ls_weighting_details' was created. The
value of the new tag was set to 'w = 1/[\s^2^(F~o~^2^)]'.

Automatic conversion script
Id: cif_fix_values 3143 2015-03-26 13:38:13Z robertas 
;
_cod_original_cell_volume 2640(2)
_cod_original_formula_sum 'C18 H32 Br3 N6 O3 Rh1'
_cod_database_code 2000490

loop_
_atom_site_label
_atom_site_type_symbol
_atom_site_fract_x
_atom_site_fract_y
_atom_site_fract_z
_atom_site_U_iso_or_equiv
_atom_site_attached_hydrogens
Rh Rh .17280(10) -.0080(2) .26140(10) .0284(4) 0
N1 N .2483(8) -.1607(16) .2560(9) 2.5(3) 0
C1 C .3108(9) -.119(2) .2921(10) 1.9(4) 0
C2 C .3724(10) -.217(2) .2982(12) 2.4(4) 0
C3 C .3672(11) -.371(2) .2633(13) 3.8(5) 0
C4 C .4257(11) -.463(2) .2717(12) 4.0(5) 0
C5 C .4887(11) -.395(2) .3096(13) 4.1(5) 0
C6 C .4948(11) -.247(3) .3407(13) 4.1(5) 0
C7 C .4367(10) -.146(2) .3350(11) 2.1(4) 0
C8 C .4418(9) .014(3) .3700(10) 2.9(4) 0
C9 C .5061(10) .083(2) .4081(12) 3.3(5) 0
C10 C .5094(11) .233(3) .4430(13) 3.9(5) 0
C11 C .4513(12) .316(2) .4473(13) 4.3(5) 0
C12 C .38770(10) .254(2) .4097(13) 3.5(5) 0
C13 C .3827(10) .108(2) .3708(11) 2.7(4) 0
C14 C .3157(9) .0406(18) .3278(10) 1.8(4) 0
N2 N .2577(8) .1106(15) .3209(9) 2.2(3) 0
N3 N .1624(8) -.0998(18) .3759(10) .040(6) 0
C15 C .1335(12) .026(3) .4193(13) .066(8) 0
C16 C .0792(12) .110(3) .3621(16) .069(8) 0
N4 N .1033(9) .1587(17) .2833(10) .045(6) 0
N5 N .0936(8) -.1423(17) .1895(10) .041(5) 0
C17 C .0958(12) -.135(2) .0970(14) .055(10) 0
C18 C .1145(12) .037(2) .0819(12) .054(8) 0
N6 N .1759(8) .0854(18) .1470(10) .040(5) 0
Br1 Br .94520(10) .0854(3) .1552(2) .0592(7) 0
Br2 Br .17640(10) .0171(3) .6748(2) .0657(8) 0
Br3 Br .32050(10) -.0022(3) .08070(10) .0625(7) 0
O1 O .6990(8) .1547(16) .5224(9) .073(5) 2
O2 O .2205(8) .0961(17) .8964(9) .074(5) 2
O3 O .3095(9) .1075(18) .5829(10) .096(6) 2
HN1 H .2387 -.2598 .2289 ? 0
H3 H .3226 -.4104 .2375 ? 0
H4 H .4196 -.5683 .2478 ? 0
H5 H .5280 -.4646 .3152 ? 0
H6 H .5395 -.2081 .3646 ? 0
H9 H .5474 .0272 .4099 ? 0
H10 H .5538 .2856 .4651 ? 0
H11 H .4521 .4102 .4771 ? 0
H12 H .3473 .3116 .4083 ? 0
HN2 H .2545 .2123 .3431 ? 0
HN3A H .2054 -.1343 .4098 ? 0
HN3B H .1319 -.1924 .3663 ? 0
H15A H .1674 .1022 .4408 ? 0
H15B H .1142 -.0164 .4621 ? 0
H16A H .0650 .2000 .3866 ? 0
H16B H .0399 .0387 .3432 ? 0
HN4A H .0658 .1643 .2348 ? 0
HN4B H .1253 .2597 .2926 ? 0
HN5A H .0509 -.1000 .1961 ? 0
HN5B H .0982 -.2493 .2091 ? 0
H17A H .0530 -.1651 .0625 ? 0
H17B H .1310 -.2050 .0874 ? 0
H18A H .0758 .1047 .0873 ? 0
H18B H .1211 .0488 .0272 ? 0
HN6A H .1779 .1993 .1501 ? 0
HN6B H .2154 .0476 .1297 ? 0

loop_
_geom_angle_atom_site_label_1
_geom_angle_atom_site_label_2
_geom_angle_atom_site_label_3
_geom_angle
N1 Rh N2 77.1(6)
N1 Rh N3 92.2(6)
N1 Rh N4 172.0(6)
N1 Rh N5 96.5(6)
N1 Rh N6 91.2(6)
N2 Rh N3 90.2(6)
N2 Rh N4 96.3(6)
N2 Rh N5 172.1(6)
N2 Rh N6 92.6(6)
N3 Rh N4 83.3(6)
N3 Rh N5 94.6(6)
N3 Rh N6 176.0(6)
N4 Rh N5 90.5(6)
N4 Rh N6 93.6(6)
N5 Rh N6 82.9(6)
Rh N1 C1 117.8(12)
Rh N2 C14 117.4(12)
Rh N3 C15 107.5(13)
Rh N4 C16 108.8(13)
Rh N5 C17 110.0(12)
Rh N6 C18 110.5(12)
C2 C1 N1 125.8(16)
C14 C1 N1 113.3(15)
C14 C1 C2 120.9(15)
C3 C2 C1 120.5(17)
C7 C2 C1 117.3(16)
C7 C2 C3 122.0(17)
C4 C3 C2 119.5(19)
C5 C4 C3 118.4(19)
C6 C5 C4 123.(2)
C7 C6 C5 122.(2)
C6 C7 C2 115.3(17)
C8 C7 C2 121.8(17)
C8 C7 C6 122.8(17)
C9 C8 C7 121.6(17)
C13 C8 C7 122.3(17)
C13 C8 C9 116.1(17)
C10 C9 C8 120.4(18)
C11 C10 C9 122.(2)
C12 C11 C10 120.(2)
C13 C12 C11 119.9(19)
C12 C13 C8 122.0(18)
C14 C13 C8 116.6(16)
C14 C13 C12 121.4(17)
C13 C14 C1 120.8(15)
N2 C14 C1 114.4(15)
N2 C14 C13 124.8(15)
C16 C15 N3 111.4(19)
N4 C16 C15 109.5(19)
C18 C17 N5 105.1(16)
N6 C18 C17 109.8(17)

loop_
_geom_bond_atom_site_label_1
_geom_bond_atom_site_label_2
_geom_bond_distance
Rh N1 1.996(15)
Rh N2 2.007(14)
Rh N3 2.066(15)
Rh N4 2.058(16)
Rh N5 2.065(16)
Rh N6 2.029(16)
N1 C1 1.29(2)
N1 HN1 0.938
C1 C2 1.46(3)
C1 C14 1.45(2)
C2 C3 1.40(3)
C2 C7 1.41(3)
C3 C4 1.38(3)
C3 H3 0.951
C4 C5 1.39(3)
C4 H4 0.964
C5 C6 1.33(3)
C5 H5 0.966
C6 C7 1.42(3)
C6 H6 0.945
C7 C8 1.45(3)
C8 C9 1.41(3)
C8 C13 1.42(3)
C9 C10 1.38(3)
C9 H9 0.943
C10 C11 1.37(3)
C10 H10 0.980
C11 C12 1.37(3)
C11 H11 0.925
C12 C13 1.37(3)
C12 H12 0.935
C13 C14 1.47(3)
C14 N2 1.28(2)
N2 HN2 0.934
N3 C15 1.46(3)
N3 HN3A 0.951
N3 HN3B 0.976
C15 C16 1.44(3)
C15 H15A 0.936
C15 H15B 0.940
C16 N4 1.52(3)
C16 H16A 0.928
C16 H16B 0.976
N4 HN4A 952
N4 HN4B 0.948
N5 C17 1.51(3)
N5 HN5A 0.952
N5 HN5B 0.948
C17 C18 1.52(3)
C17 H17A 0.939
C17 H17B 0.953
C18 N6 1.48(3)
C18 H18A 0.981
C18 H18B 0.933
N6 HN6A 0.956
N6 HN6B 0.953
